data_1561465
loop_
_publ_author_name
'Latshaw, Allison M.'
'Wilkins, Branford O.'
'Morrison, Gregory'
'Smith, Mark D.'
'zur Loye, Hans-Conrad'

_publ_contact_author_address
;University of South Carolina
Department of Chemistry and Biochemistry
631 Sumter St.
Columbia, SC 29208
;
_publ_contact_author_email zurloye@mailbox.sc.edu
_publ_contact_author_fax +1-803-777-8508
_publ_contact_author_name 'Hans-Conrad zur Loye'
_publ_contact_author_phone +1-803-777-6916
_publ_section_title
;
 A5RE4X[TO4]4 crystal growth: Fluoride flux synthesis of Na5Ln4F[GeO4]4
 (Ln=Pr, Nd), the first quaternary germanate oxyfluorides
;
_journal_name_full 'Journal of Solid State Chemistry'
_journal_page_first 200
_journal_page_last 203
_journal_paper_doi 10.1016/j.jssc.2016.04.038
_journal_volume 239
_journal_year 2016
_chemical_formula_moiety '0.5(F2 Ge8 Na10 Nd8 O32)'
_chemical_formula_sum 'F Ge4 Na5 Nd4 O16'
_chemical_formula_weight 1257.27
_space_group_crystal_system tetragonal
_space_group_IT_number 82
_space_group_name_Hall 'I -4'
_space_group_name_H-M_alt 'I -4'
_audit_creation_date 2015-08-11
_audit_creation_method
;
Olex2 1.2
(compiled 2015.01.26 svn.r3150 for OlexSys, GUI svn.r4998)
;
_cell_angle_alpha 90
_cell_angle_beta 90
_cell_angle_gamma 90
_cell_formula_units_Z 2
_cell_length_a 12.0642(17)
_cell_length_b 12.0642(17)
_cell_length_c 5.6674(11)
_cell_measurement_reflns_used 3488
_cell_measurement_temperature 293(2)
_cell_measurement_theta_max 28.2996
_cell_measurement_theta_min 2.3875
_cell_volume 824.9(2)
_computing_cell_refinement 'SAINT-Plus Version 6.45 (Bruker, 2001)'
_computing_data_collection 'SMART Version 5.625 (Bruker, 2001)'
_computing_data_reduction 'SAINT-Plus Version 6.45 (Bruker, 2001)'
_computing_molecular_graphics 'Olex2 (Dolomanov et al., 2009)'
_computing_publication_material 'Olex2 (Dolomanov et al., 2009)'
_computing_structure_refinement 'ShelXL (Sheldrick, 2008)'
_computing_structure_solution 'ShelXT (Sheldrick, 2015)'
_diffrn_ambient_temperature 293(2)
_diffrn_measured_fraction_theta_full 0.998
_diffrn_measured_fraction_theta_max 0.998
_diffrn_measurement_device_type 'Bruker SMART APEX CCD diffractometer'
_diffrn_measurement_method 'omega and phi scans'
_diffrn_radiation_type MoK\a
_diffrn_radiation_wavelength 0.71073
_diffrn_reflns_av_R_equivalents 0.0425
_diffrn_reflns_av_unetI/netI 0.0319
_diffrn_reflns_Laue_measured_fraction_full 0.998
_diffrn_reflns_Laue_measured_fraction_max 0.998
_diffrn_reflns_limit_h_max 16
_diffrn_reflns_limit_h_min -16
_diffrn_reflns_limit_k_max 16
_diffrn_reflns_limit_k_min -16
_diffrn_reflns_limit_l_max 7
_diffrn_reflns_limit_l_min -7
_diffrn_reflns_number 5462
_diffrn_reflns_point_group_measured_fraction_full 0.999
_diffrn_reflns_point_group_measured_fraction_max 0.999
_diffrn_reflns_theta_full 25.242
_diffrn_reflns_theta_max 28.255
_diffrn_reflns_theta_min 2.387
_diffrn_source 'sealed tube'
_exptl_absorpt_coefficient_mu 19.754
_exptl_absorpt_correction_T_max 0.7457
_exptl_absorpt_correction_T_min 0.3749
_exptl_absorpt_correction_type multi-scan
_exptl_absorpt_process_details 'SADABS Version 2.05 (Bruker, 2001)'
_exptl_crystal_colour blue-purple
_exptl_crystal_density_diffrn 5.062
_exptl_crystal_description plate
_exptl_crystal_F_000 1120
_exptl_crystal_size_max 0.14
_exptl_crystal_size_mid 0.04
_exptl_crystal_size_min 0.04
_refine_diff_density_max 0.934
_refine_diff_density_min -1.203
_refine_diff_density_rms 0.299
_refine_ls_abs_structure_details
;
 Refined as an inversion twin.
;
_refine_ls_abs_structure_Flack 0.07(6)
_refine_ls_extinction_coef 0.0044(3)
_refine_ls_extinction_expression Fc^*^=kFc[1+0.001xFc^2^\l^3^/sin(2\q)]^-1/4^
_refine_ls_extinction_method 'SHELXL-2014/7 (Sheldrick 2014'
_refine_ls_goodness_of_fit_ref 1.105
_refine_ls_hydrogen_treatment undef
_refine_ls_matrix_type full
_refine_ls_number_parameters 70
_refine_ls_number_reflns 1005
_refine_ls_number_restraints 0
_refine_ls_restrained_S_all 1.105
_refine_ls_R_factor_all 0.0212
_refine_ls_R_factor_gt 0.0209
_refine_ls_shift/su_max 0.001
_refine_ls_shift/su_mean 0.000
_refine_ls_structure_factor_coef Fsqd
_refine_ls_weighting_details 'w=1/[\s^2^(Fo^2^)+(0.0110P)^2^+20.0000P] where P=(Fo^2^+2Fc^2^)/3'
_refine_ls_weighting_scheme calc
_refine_ls_wR_factor_gt 0.0559
_refine_ls_wR_factor_ref 0.0561
_reflns_Friedel_coverage 0.815
_reflns_Friedel_fraction_full 1.000
_reflns_Friedel_fraction_max 1.000
_reflns_number_gt 997
_reflns_number_total 1005
_reflns_threshold_expression 'I > 2\s(I)'
_cod_data_source_file JSSC-2016-239-200.cif
_cod_data_source_block Na5Nd4F[GeO4]4
_cod_original_cell_volume 824.9(3)
_cod_database_code 1561465
_shelx_space_group_comment
;
The symmetry employed for this shelxl refinement is uniquely defined
by the following loop, which should always be used as a source of
symmetry information in preference to the above space-group names.
They are only intended as comments.
;
_olex2_refinement_description
;
1. Twinned data refinement
 Scales: 0.93(6) 0.07(6)
;
_shelx_shelxl_version_number 2014/7
_olex2_submission_special_instructions 'No special instructions were received'

loop_
_space_group_symop_operation_xyz
'x, y, z'
'-x, -y, z'
'y, -x, -z'
'-y, x, -z'
'x+1/2, y+1/2, z+1/2'
'-x+1/2, -y+1/2, z+1/2'
'y+1/2, -x+1/2, -z+1/2'
'-y+1/2, x+1/2, -z+1/2'

loop_
_atom_site_label
_atom_site_type_symbol
_atom_site_fract_x
_atom_site_fract_y
_atom_site_fract_z
_atom_site_U_iso_or_equiv
_atom_site_adp_type
_atom_site_occupancy
_atom_site_site_symmetry_order
_atom_site_calc_flag
_atom_site_refinement_flags_posn
_atom_site_refinement_flags_adp
_atom_site_refinement_flags_occupancy
_atom_site_disorder_assembly
_atom_site_disorder_group
Na1 Na 0.5000 0.5000 0.5000 0.032(3) Uani 1 4 d S T P . .
Na2 Na 0.0875(4) 0.6045(4) 0.4831(12) 0.0228(10) Uani 1 1 d . . . . .
Nd01 Nd 0.61504(4) 0.68226(4) -0.02392(10) 0.00940(19) Uani 1 1 d . . . . .
Ge1 Ge 0.39696(8) 0.74725(8) 0.4899(2) 0.0093(3) Uani 1 1 d . . . . .
F1 F 0.5000 0.5000 0.0000 0.017(3) Uani 1 4 d S T P . .
O1 O 0.4515(7) 0.6784(8) 0.7303(14) 0.0125(16) Uani 1 1 d . . . . .
O2 O 0.3921(6) 0.8903(6) 0.5275(17) 0.0149(17) Uani 1 1 d . . . . .
O4 O 0.4670(7) 0.7092(8) 0.2310(16) 0.0156(19) Uani 1 1 d . . . . .
O3 O 0.2601(6) 0.7032(7) 0.4249(15) 0.0124(17) Uani 1 1 d . . . . .

loop_
_atom_site_aniso_label
_atom_site_aniso_U_11
_atom_site_aniso_U_22
_atom_site_aniso_U_33
_atom_site_aniso_U_23
_atom_site_aniso_U_13
_atom_site_aniso_U_12
Na1 0.024(3) 0.024(3) 0.050(7) 0.000 0.000 0.000
Na2 0.014(2) 0.016(2) 0.038(3) -0.003(3) 0.002(3) -0.0001(17)
Nd01 0.0083(3) 0.0091(3) 0.0107(3) -0.0001(2) 0.0003(2) 0.0001(2)
Ge1 0.0091(5) 0.0095(5) 0.0094(5) -0.0003(5) -0.0002(5) 0.0009(4)
F1 0.010(3) 0.010(3) 0.032(8) 0.000 0.000 0.000
O1 0.009(4) 0.015(4) 0.014(4) 0.000(3) -0.003(3) -0.007(4)
O2 0.010(3) 0.006(3) 0.029(5) -0.003(4) -0.001(4) 0.001(3)
O4 0.007(4) 0.026(5) 0.014(4) -0.003(4) 0.003(3) -0.006(3)
O3 0.007(3) 0.017(4) 0.013(4) -0.008(3) 0.001(3) 0.003(3)

loop_
_atom_type_symbol
_atom_type_description
_atom_type_scat_dispersion_real
_atom_type_scat_dispersion_imag
_atom_type_scat_source
F F 0.0171 0.0103 'International Tables Vol C Tables 4.2.6.8 and 6.1.1.4'
Ge Ge 0.1547 1.8001 'International Tables Vol C Tables 4.2.6.8 and 6.1.1.4'
Na Na 0.0362 0.0249 'International Tables Vol C Tables 4.2.6.8 and 6.1.1.4'
Nd Nd -0.1943 3.0179 'International Tables Vol C Tables 4.2.6.8 and 6.1.1.4'
O O 0.0106 0.0060 'International Tables Vol C Tables 4.2.6.8 and 6.1.1.4'

loop_
_geom_angle_atom_site_label_1
_geom_angle_atom_site_label_2
_geom_angle_atom_site_label_3
_geom_angle
_geom_angle_site_symmetry_1
_geom_angle_site_symmetry_3
Ge1 Na1 Ge1 90.018(1) . 3_566
F1 Na1 Ge1 91.02(2) 1_556 .
F1 Na1 Ge1 88.98(2) . .
F1 Na1 Ge1 91.02(2) . 3_566
F1 Na1 Ge1 88.98(2) 1_556 3_566
F1 Na1 F1 180.0 . 1_556
F1 Na1 O4 59.18(17) 1_556 3_566
F1 Na1 O4 120.82(17) . 3_566
F1 Na1 O4 120.82(17) 1_556 .
F1 Na1 O4 120.82(17) 1_556 2_665
F1 Na1 O4 59.18(17) . .
F1 Na1 O4 59.18(17) 1_556 4_656
F1 Na1 O4 120.82(17) . 4_656
F1 Na1 O4 59.18(17) . 2_665
O1 Na1 Ge1 32.14(18) . .
O1 Na1 Ge1 149.84(18) 4_656 3_566
O1 Na1 Ge1 95.88(19) 2_665 3_566
O1 Na1 Ge1 83.09(19) 4_656 .
O1 Na1 Ge1 32.14(18) 3_566 3_566
O1 Na1 Ge1 95.88(19) 3_566 .
O1 Na1 Ge1 83.09(19) . 3_566
O1 Na1 Ge1 149.84(18) 2_665 .
O1 Na1 F1 59.66(18) . 1_556
O1 Na1 F1 59.66(18) 2_665 1_556
O1 Na1 F1 120.34(18) 3_566 1_556
O1 Na1 F1 120.34(18) 4_656 1_556
O1 Na1 F1 59.66(18) 3_566 .
O1 Na1 F1 120.34(18) 2_665 .
O1 Na1 F1 120.34(18) . .
O1 Na1 F1 59.66(18) 4_656 .
O1 Na1 O1 104.78(17) . 4_656
O1 Na1 O1 104.78(17) 4_656 2_665
O1 Na1 O1 119.3(4) . 2_665
O1 Na1 O1 104.78(17) 3_566 2_665
O1 Na1 O1 119.3(4) 4_656 3_566
O1 Na1 O1 104.78(17) . 3_566
O1 Na1 O4 174.6(3) 2_665 .
O1 Na1 O4 79.7(3) 3_566 2_665
O1 Na1 O4 70.2(3) . 4_656
O1 Na1 O4 174.6(3) 4_656 3_566
O1 Na1 O4 61.4(2) . .
O1 Na1 O4 61.4(2) 3_566 3_566
O1 Na1 O4 70.2(3) 3_566 .
O1 Na1 O4 70.2(3) 2_665 3_566
O1 Na1 O4 61.4(2) 2_665 2_665
O1 Na1 O4 79.7(3) 2_665 4_656
O1 Na1 O4 79.7(3) 4_656 .
O1 Na1 O4 79.7(3) . 3_566
O1 Na1 O4 61.4(2) 4_656 4_656
O1 Na1 O4 174.6(3) . 2_665
O1 Na1 O4 70.2(3) 4_656 2_665
O1 Na1 O4 174.6(3) 3_566 4_656
O4 Na1 Ge1 145.62(17) 2_665 .
O4 Na1 Ge1 145.62(17) 4_656 3_566
O4 Na1 Ge1 102.23(17) 3_566 .
O4 Na1 Ge1 32.49(17) . .
O4 Na1 Ge1 78.83(17) . 3_566
O4 Na1 Ge1 32.49(17) 3_566 3_566
O4 Na1 Ge1 102.23(17) 2_665 3_566
O4 Na1 Ge1 78.83(17) 4_656 .
O4 Na1 O4 105.22(16) 2_665 4_656
O4 Na1 O4 105.22(16) 3_566 2_665
O4 Na1 O4 105.22(16) 4_656 .
O4 Na1 O4 105.22(16) 3_566 .
O4 Na1 O4 118.4(3) 2_665 .
O4 Na1 O4 118.4(3) 3_566 4_656
Na2 Na2 Na2 62.15(10) 2_565 7_455
Na2 Na2 Na2 62.15(10) 2_565 8
Na2 Na2 Na2 55.7(2) 7_455 8
Na2 Na2 Nd01 120.6(2) 7_455 6_565
Na2 Na2 Nd01 96.53(18) 2_565 6_565
Na2 Na2 Nd01 65.20(13) 8 6_565
Na2 Na2 Ge1 116.11(10) 2_565 6_565
Na2 Na2 Ge1 116.66(11) 2_565 6_564
Ge1 Na2 Na2 55.74(19) 6_564 8
Ge1 Na2 Na2 168.6(2) 6_565 7_455
Ge1 Na2 Na2 134.70(18) 6_565 8
Ge1 Na2 Na2 78.49(16) 4_656 2_565
Ge1 Na2 Na2 59.03(11) 4_656 7_455
Ge1 Na2 Na2 73.7(2) 6_564 7_455
Ge1 Na2 Na2 113.57(18) 4_656 8
Ge1 Na2 Nd01 174.58(17) 4_656 6_565
Ge1 Na2 Nd01 68.85(10) 6_564 6_565
Ge1 Na2 Nd01 70.42(10) 6_565 6_565
Ge1 Na2 Ge1 115.19(13) 6_564 6_565
Ge1 Na2 Ge1 115.19(17) 4_656 6_564
Ge1 Na2 Ge1 109.73(18) 4_656 6_565
O2 Na2 Na2 47.5(2) 3_466 8
O2 Na2 Na2 45.93(19) 4_656 2_565
O2 Na2 Na2 51.1(2) 3_466 2_565
O2 Na2 Na2 42.6(2) 6_564 7_455
O2 Na2 Na2 94.56(19) 6_564 2_565
O2 Na2 Na2 89.6(2) 4_656 8
O2 Na2 Na2 46.9(2) 6_564 8
O2 Na2 Na2 47.3(2) 4_656 7_455
O2 Na2 Na2 92.9(3) 3_466 7_455
O2 Na2 Nd01 45.49(19) 3_466 6_565
O2 Na2 Nd01 142.4(2) 4_656 6_565
O2 Na2 Nd01 92.1(2) 6_564 6_565
O2 Na2 Ge1 91.5(3) 3_466 6_564
O2 Na2 Ge1 90.4(2) 6_564 4_656
O2 Na2 Ge1 129.5(2) 3_466 4_656
O2 Na2 Ge1 122.6(3) 4_656 6_565
O2 Na2 Ge1 93.9(3) 3_466 6_565
O2 Na2 Ge1 145.6(2) 6_564 6_565
O2 Na2 Ge1 32.80(17) 4_656 4_656
O2 Na2 Ge1 120.6(3) 4_656 6_564
O2 Na2 Ge1 31.20(17) 6_564 6_564
O2 Na2 O2 96.9(3) 3_466 4_656
O2 Na2 O2 94.0(3) 3_466 6_564
O2 Na2 O2 89.5(3) 4_656 6_564
O2 Na2 O4 121.0(3) 6_564 6_565
O2 Na2 O4 148.8(4) 4_656 6_565
O2 Na2 O4 76.0(3) 3_466 6_565
O2 Na2 O3 147.9(3) 3_466 .
O4 Na2 Na2 160.4(3) 6_565 7_455
O4 Na2 Na2 106.0(3) 6_565 8
O4 Na2 Na2 118.4(3) 6_565 2_565
O4 Na2 Nd01 40.82(19) 6_565 6_565
O4 Na2 Ge1 31.0(2) 6_565 6_565
O4 Na2 Ge1 90.2(2) 6_565 6_564
O4 Na2 Ge1 140.2(3) 6_565 4_656
O3 Na2 Na2 119.5(4) . 8
O3 Na2 Na2 158.3(3) . 2_565
O3 Na2 Na2 99.9(3) . 7_455
O3 Na2 Nd01 103.5(2) . 6_565
O3 Na2 Ge1 78.9(2) . 6_565
O3 Na2 Ge1 81.7(2) . 4_656
O3 Na2 Ge1 64.7(2) . 6_564
O3 Na2 O2 76.8(3) . 6_564
O3 Na2 O2 113.4(3) . 4_656
O3 Na2 O4 82.7(3) . 6_565
Na2 Nd01 Na2 151.87(7) 6_564 8_655
Ge1 Nd01 Na2 124.32(12) 3_565 6_564
Ge1 Nd01 Na2 76.19(8) 8_655 6_564
Ge1 Nd01 Na2 59.43(11) 3_565 8_655
Ge1 Nd01 Na2 75.81(7) 8_655 8_655
Ge1 Nd01 Ge1 91.93(3) 8_655 3_565
F1 Nd01 Na2 103.35(7) . 8_655
F1 Nd01 Na2 104.16(8) . 6_564
F1 Nd01 Ge1 173.42(4) . 8_655
F1 Nd01 Ge1 93.20(2) . 3_565
F1 Nd01 O3 119.26(17) . 3_565
O1 Nd01 Na2 56.5(2) 3_566 8_655
O1 Nd01 Na2 57.2(2) 1_554 6_564
O1 Nd01 Na2 143.4(2) 1_554 8_655
O1 Nd01 Na2 133.4(2) 3_566 6_564
O1 Nd01 Ge1 85.8(2) 1_554 3_565
O1 Nd01 Ge1 110.1(2) 3_566 8_655
O1 Nd01 Ge1 119.5(2) 1_554 8_655
O1 Nd01 Ge1 102.0(2) 3_566 3_565
O1 Nd01 F1 65.1(2) 1_554 .
O1 Nd01 F1 64.7(2) 3_566 .
O1 Nd01 O1 129.5(4) 1_554 3_566
O1 Nd01 O2 132.4(3) 3_566 8_655
O1 Nd01 O2 89.7(3) 1_554 8_655
O1 Nd01 O4 95.1(3) 1_554 3_565
O1 Nd01 O3 150.5(3) 1_554 8_655
O1 Nd01 O3 79.5(3) 3_566 8_655
O1 Nd01 O3 80.5(3) 1_554 3_565
O1 Nd01 O3 130.1(3) 3_566 3_565
O2 Nd01 Na2 110.11(17) 8_655 8_655
O2 Nd01 Na2 42.09(17) 8_655 6_564
O2 Nd01 Ge1 107.6(2) 8_655 3_565
O2 Nd01 Ge1 34.35(16) 8_655 8_655
O2 Nd01 F1 146.21(16) 8_655 .
O2 Nd01 O3 74.7(3) 8_655 3_565
O4 Nd01 Na2 137.1(3) . 8_655
O4 Nd01 Na2 50.3(3) . 6_564
O4 Nd01 Na2 149.8(2) 3_565 6_564
O4 Nd01 Na2 49.7(2) 3_565 8_655
O4 Nd01 Ge1 113.6(2) 3_565 8_655
O4 Nd01 Ge1 32.4(2) 3_565 3_565
O4 Nd01 Ge1 105.0(2) . 8_655
O4 Nd01 Ge1 158.6(2) . 3_565
O4 Nd01 F1 71.1(2) . .
O4 Nd01 F1 69.4(2) 3_565 .
O4 Nd01 O1 84.8(3) . 3_566
O4 Nd01 O1 72.1(3) 3_565 3_566
O4 Nd01 O1 74.5(3) . 1_554
O4 Nd01 O2 81.1(3) . 8_655
O4 Nd01 O2 138.5(3) 3_565 8_655
O4 Nd01 O4 139.8(4) . 3_565
O4 Nd01 O3 65.5(3) 3_565 3_565
O4 Nd01 O3 119.5(3) . 8_655
O4 Nd01 O3 145.1(3) . 3_565
O4 Nd01 O3 88.6(3) 3_565 8_655
O3 Nd01 Na2 75.8(2) 3_565 8_655
O3 Nd01 Na2 95.6(2) 3_565 6_564
O3 Nd01 Na2 109.63(19) 8_655 6_564
O3 Nd01 Na2 42.40(19) 8_655 8_655
O3 Nd01 Ge1 33.25(17) 3_565 3_565
O3 Nd01 Ge1 81.9(2) 8_655 3_565
O3 Nd01 Ge1 35.08(18) 8_655 8_655
O3 Nd01 Ge1 67.05(18) 3_565 8_655
O3 Nd01 F1 142.06(18) 8_655 .
O3 Nd01 O2 69.0(2) 8_655 8_655
O3 Nd01 O3 74.45(15) 8_655 3_565
Na1 Ge1 Na2 118.75(10) . 6_564
Na1 Ge1 Na2 117.39(10) . 6_565
Na2 Ge1 Na1 105.83(9) 3_566 .
Na2 Ge1 Na2 70.66(19) 3_566 6_564
Na2 Ge1 Na2 115.19(13) 6_565 6_564
Na2 Ge1 Na2 65.23(19) 3_566 6_565
Na2 Ge1 Nd01 125.28(13) 3_566 4_655
Nd01 Ge1 Na1 70.89(2) 4_655 .
Nd01 Ge1 Na1 145.02(4) 7_465 .
Nd01 Ge1 Na2 79.34(8) 7_465 6_564
Nd01 Ge1 Na2 165.94(9) 4_655 6_565
Nd01 Ge1 Na2 65.42(10) 4_655 6_564
Nd01 Ge1 Na2 72.83(8) 7_465 6_565
Nd01 Ge1 Na2 108.55(9) 7_465 3_566
Nd01 Ge1 Nd01 93.94(3) 7_465 4_655
O1 Ge1 Na1 52.8(3) . .
O1 Ge1 Na2 64.8(3) . 6_565
O1 Ge1 Na2 87.9(3) . 3_566
O1 Ge1 Na2 154.4(3) . 6_564
O1 Ge1 Nd01 121.4(3) . 4_655
O1 Ge1 Nd01 122.0(3) . 7_465
O1 Ge1 O2 113.2(4) . .
O1 Ge1 O4 110.5(4) . .
O1 Ge1 O3 112.0(4) . .
O2 Ge1 Na1 157.8(3) . .
O2 Ge1 Na2 50.6(3) . 6_565
O2 Ge1 Na2 53.4(3) . 3_566
O2 Ge1 Na2 65.3(3) . 6_564
O2 Ge1 Nd01 125.5(3) . 4_655
O2 Ge1 Nd01 55.2(2) . 7_465
O2 Ge1 O4 112.2(4) . .
O2 Ge1 O3 106.9(4) . .
O4 Ge1 Na1 65.7(3) . .
O4 Ge1 Na2 80.0(3) . 3_566
O4 Ge1 Na2 144.8(3) . 6_565
O4 Ge1 Na2 53.3(3) . 6_564
O4 Ge1 Nd01 47.9(3) . 4_655
O4 Ge1 Nd01 126.7(3) . 7_465
O4 Ge1 O3 101.3(4) . .
O3 Ge1 Na1 94.9(3) . .
O3 Ge1 Na2 91.9(3) . 6_564
O3 Ge1 Na2 157.5(3) . 3_566
O3 Ge1 Na2 112.8(3) . 6_565
O3 Ge1 Nd01 52.6(3) . 7_465
O3 Ge1 Nd01 53.6(3) . 4_655
Na1 F1 Na1 180.0 1_554 .
Nd01 F1 Na1 87.016(13) 2_665 1_554
Nd01 F1 Na1 92.984(13) 2_665 .
Nd01 F1 Na1 92.984(13) . .
Nd01 F1 Na1 92.984(13) 3_565 1_554
Nd01 F1 Na1 87.016(13) 3_565 .
Nd01 F1 Na1 92.984(13) 4_655 1_554
Nd01 F1 Na1 87.016(13) . 1_554
Nd01 F1 Na1 87.016(13) 4_655 .
Nd01 F1 Nd01 90.155(1) 3_565 .
Nd01 F1 Nd01 174.03(3) 2_665 .
Nd01 F1 Nd01 90.155(1) 2_665 3_565
Nd01 F1 Nd01 90.156(1) 4_655 .
Nd01 F1 Nd01 90.155(1) 2_665 4_655
Nd01 F1 Nd01 174.03(3) 3_565 4_655
Nd01 O1 Na1 103.5(3) 4_656 .
Nd01 O1 Na1 97.0(3) 1_556 .
Nd01 O1 Nd01 98.8(3) 1_556 4_656
Ge1 O1 Na1 95.1(3) . .
Ge1 O1 Nd01 139.2(5) . 1_556
Ge1 O1 Nd01 115.9(4) . 4_656
Na2 O2 Na2 90.0(3) 4_666 6_565
Na2 O2 Na2 83.0(3) 4_666 3_566
Na2 O2 Na2 85.8(3) 3_566 6_565
Na2 O2 Nd01 92.4(3) 4_666 7_465
Nd01 O2 Na2 175.1(4) 7_465 3_566
Nd01 O2 Na2 95.9(3) 7_465 6_565
Ge1 O2 Na2 98.2(4) . 6_565
Ge1 O2 Na2 171.0(6) . 4_666
Ge1 O2 Na2 93.8(3) . 3_566
Ge1 O2 Nd01 90.4(3) . 7_465
Na2 O4 Na1 173.7(4) 6_564 .
Nd01 O4 Na1 87.1(3) 4_655 .
Nd01 O4 Na1 95.6(3) . .
Nd01 O4 Na2 87.6(3) 4_655 6_564
Nd01 O4 Na2 88.9(3) . 6_564
Nd01 O4 Nd01 101.8(3) . 4_655
Ge1 O4 Na1 81.8(3) . .
Ge1 O4 Na2 95.7(4) . 6_564
Ge1 O4 Nd01 158.2(5) . .
Ge1 O4 Nd01 99.7(4) . 4_655
Na2 O3 Nd01 98.5(3) . 4_655
Na2 O3 Nd01 94.6(3) . 7_465
Nd01 O3 Nd01 131.9(3) 7_465 4_655
Ge1 O3 Na2 156.9(5) . .
Ge1 O3 Nd01 92.4(3) . 7_465
Ge1 O3 Nd01 93.1(3) . 4_655

loop_
_geom_bond_atom_site_label_1
_geom_bond_atom_site_label_2
_geom_bond_distance
_geom_bond_site_symmetry_2
Na1 Ge1 3.2320(11) 3_566
Na1 Ge1 3.2320(11) .
Na1 F1 2.8337(5) 1_556
Na1 F1 2.8337(5) .
Na1 O1 2.584(9) 4_656
Na1 O1 2.584(9) 2_665
Na1 O1 2.584(9) 3_566
Na1 O1 2.584(9) .
Na1 O4 2.975(10) 4_656
Na1 O4 2.975(10) 3_566
Na1 O4 2.975(10) .
Na1 O4 2.975(10) 2_665
Na2 Na2 3.520(11) 8
Na2 Na2 3.520(11) 7_455
Na2 Na2 3.289(9) 2_565
Na2 Nd01 3.548(4) 6_565
Na2 Ge1 3.389(7) 6_565
Na2 Ge1 3.324(7) 6_564
Na2 Ge1 3.204(5) 4_656
Na2 O2 2.577(9) 4_656
Na2 O2 2.381(8) 3_466
Na2 O2 2.595(12) 6_564
Na2 O4 2.731(11) 6_565
Na2 O3 2.421(9) .
Nd01 Na2 3.548(5) 6_564
Nd01 Na2 3.579(5) 8_655
Nd01 Ge1 3.2298(15) 3_565
Nd01 Ge1 3.0832(12) 8_655
Nd01 F1 2.6038(7) .
Nd01 O1 2.441(8) 3_566
Nd01 O1 2.415(8) 1_554
Nd01 O2 2.533(7) 8_655
Nd01 O4 2.320(9) .
Nd01 O4 2.431(9) 3_565
Nd01 O3 2.450(8) 8_655
Nd01 O3 2.604(8) 3_565
Ge1 Na2 3.324(7) 6_565
Ge1 Na2 3.389(7) 6_564
Ge1 Na2 3.204(5) 3_566
Ge1 Nd01 3.2298(15) 4_655
Ge1 Nd01 3.0833(12) 7_465
Ge1 O1 1.726(8) .
Ge1 O2 1.740(7) .
Ge1 O4 1.754(9) .
Ge1 O3 1.773(8) .
F1 Na1 2.8337(5) 1_554
F1 Nd01 2.6037(7) 4_655
F1 Nd01 2.6037(7) 3_565
F1 Nd01 2.6037(7) 2_665
O1 Nd01 2.415(8) 1_556
O1 Nd01 2.441(8) 4_656
O2 Na2 2.381(8) 4_666
O2 Na2 2.595(12) 6_565
O2 Na2 2.577(9) 3_566
O2 Nd01 2.533(7) 7_465
O4 Na2 2.731(11) 6_564
O4 Nd01 2.431(9) 4_655
O3 Nd01 2.604(8) 4_655
O3 Nd01 2.450(8) 7_465

loop_
_twin_individual_id
_twin_individual_mass_fraction_refined
1 0.93(6)
2 0.07(6)
